data_4341292
loop_
_publ_author_name
'Mart\'inez-Alonso, Marta'
'Busto, Natalia'
'Jal\'on, F\'elix A'
'Manzano, Blanca R.'
'Leal, Jos\'e M'
'Rodr\'iguez, Ana M'
'Garc\'ia, Bego\~na'
'Espino, Gustavo'

_publ_section_title
;
 Derivation of Structure-Activity Relationships from the Anticancer
 Properties of Ruthenium(II) Arene Complexes with 2-Aryldiazole Ligands.
;
_journal_issue 20
_journal_name_full 'Inorganic chemistry'
_journal_page_first 11274
_journal_page_last 11288
_journal_paper_doi 10.1021/ic501865h
_journal_volume 53
_journal_year 2014
_chemical_formula_moiety 'C22 H23 Cl N3 Ru, B F4, H2 O'
_chemical_formula_sum 'C22 H25 B Cl F4 N3 O Ru'
_chemical_formula_weight 570.78
_chemical_name_systematic
;
 ?
;
_space_group_IT_number 2
_symmetry_cell_setting triclinic
_symmetry_space_group_name_Hall '-P 1'
_symmetry_space_group_name_H-M 'P -1'
_atom_sites_solution_hydrogens geom
_atom_sites_solution_primary direct
_atom_sites_solution_secondary difmap
_audit_creation_method SHELXL-97
_cell_angle_alpha 98.068(4)
_cell_angle_beta 100.090(4)
_cell_angle_gamma 107.928(4)
_cell_formula_units_Z 2
_cell_length_a 8.340(2)
_cell_length_b 10.076(3)
_cell_length_c 14.514(4)
_cell_measurement_reflns_used 4471
_cell_measurement_temperature 100(2)
_cell_measurement_theta_max 27.726
_cell_measurement_theta_min 2.351
_cell_volume 1117.7(5)
_computing_cell_refinement 'Bruker SAINT'
_computing_data_collection 'Bruker APEX'
_computing_data_reduction 'Bruker SAINT, SADABS, XPREP'
_computing_molecular_graphics 'WINGX v1.70 (Farrugia, 1999)'
_computing_publication_material 'WINGX v1.70 (Farrugia, 1999)'
_computing_structure_refinement 'SHELXL-97 (Sheldrick, 1997)'
_computing_structure_solution 'SHELXS-97 (Sheldrick, 1990)'
_diffrn_ambient_temperature 100(2)
_diffrn_measured_fraction_theta_full 0.986
_diffrn_measured_fraction_theta_max 0.986
_diffrn_measurement_device_type 'CCD area detector'
_diffrn_measurement_method 'omega and phi scans'
_diffrn_radiation_monochromator graphite
_diffrn_radiation_source 'fine-focus sealed tube'
_diffrn_radiation_type MoK\a
_diffrn_radiation_wavelength 0.71073
_diffrn_reflns_av_R_equivalents 0.1191
_diffrn_reflns_av_sigmaI/netI 0.1005
_diffrn_reflns_limit_h_max 9
_diffrn_reflns_limit_h_min -9
_diffrn_reflns_limit_k_max 11
_diffrn_reflns_limit_k_min -11
_diffrn_reflns_limit_l_max 17
_diffrn_reflns_limit_l_min -17
_diffrn_reflns_number 7705
_diffrn_reflns_theta_full 25.00
_diffrn_reflns_theta_max 25.00
_diffrn_reflns_theta_min 1.46
_exptl_absorpt_coefficient_mu 0.875
_exptl_absorpt_correction_T_max 0.9576
_exptl_absorpt_correction_T_min 0.8376
_exptl_absorpt_correction_type multi-scan
_exptl_absorpt_process_details SADABS
_exptl_crystal_colour yellow
_exptl_crystal_density_diffrn 1.696
_exptl_crystal_density_method 'not measured'
_exptl_crystal_description prism
_exptl_crystal_F_000 576
_exptl_crystal_size_max 0.21
_exptl_crystal_size_mid 0.12
_exptl_crystal_size_min 0.05
_refine_diff_density_max 1.093
_refine_diff_density_min -1.006
_refine_diff_density_rms 0.119
_refine_ls_extinction_method none
_refine_ls_goodness_of_fit_ref 1.013
_refine_ls_hydrogen_treatment mixed
_refine_ls_matrix_type full
_refine_ls_number_parameters 305
_refine_ls_number_reflns 3866
_refine_ls_number_restraints 0
_refine_ls_restrained_S_all 1.013
_refine_ls_R_factor_all 0.0497
_refine_ls_R_factor_gt 0.0437
_refine_ls_shift/su_max 0.005
_refine_ls_shift/su_mean 0.000
_refine_ls_structure_factor_coef Fsqd
_refine_ls_weighting_details 'calc w=1/[\s^2^(Fo^2^)+(0.0554P)^2^+0.0000P] where P=(Fo^2^+2Fc^2^)/3'
_refine_ls_weighting_scheme calc
_refine_ls_wR_factor_gt 0.1140
_refine_ls_wR_factor_ref 0.1173
_reflns_number_gt 3375
_reflns_number_total 3866
_reflns_threshold_expression >2sigma(I)
_cod_data_source_file ic501865h_si_002.cif
_cod_data_source_block 1cBF4
_cod_depositor_comments 'Adding full bibliography for 4341290--4341296.cif.'
_cod_original_sg_symbol_H-M P-1
_cod_database_code 4341292

loop_
_symmetry_equiv_pos_as_xyz
'x, y, z'
'-x, -y, -z'

loop_
_atom_site_label
_atom_site_type_symbol
_atom_site_fract_x
_atom_site_fract_y
_atom_site_fract_z
_atom_site_U_iso_or_equiv
_atom_site_adp_type
_atom_site_occupancy
_atom_site_symmetry_multiplicity
_atom_site_calc_flag
_atom_site_refinement_flags
Ru1 Ru 0.63246(4) 0.28023(3) 0.22507(2) 0.01626(14) Uani 1 1 d .
Cl1 Cl 0.62439(12) 0.50252(11) 0.30708(8) 0.0241(3) Uani 1 1 d .
N1 N 0.8958(4) 0.3587(4) 0.2976(3) 0.0191(8) Uani 1 1 d .
N2 N 0.6279(4) 0.2255(4) 0.3576(3) 0.0188(8) Uani 1 1 d .
N3 N 0.7663(5) 0.2439(4) 0.5067(3) 0.0200(8) Uani 1 1 d .
C1 C 1.0260(5) 0.4308(5) 0.2614(4) 0.0232(10) Uani 1 1 d .
H1 H 1.0001 0.4511 0.2012 0.028 Uiso 1 1 calc R
C2 C 1.1962(5) 0.4754(5) 0.3105(4) 0.0256(10) Uani 1 1 d .
H2 H 1.2840 0.5237 0.2834 0.031 Uiso 1 1 calc R
C3 C 1.2354(5) 0.4476(5) 0.4013(4) 0.0278(11) Uani 1 1 d .
H3 H 1.3500 0.4752 0.4352 0.033 Uiso 1 1 calc R
C4 C 1.1030(5) 0.3788(5) 0.4403(4) 0.0243(10) Uani 1 1 d .
H4 H 1.1261 0.3621 0.5019 0.029 Uiso 1 1 calc R
C5 C 0.9335(5) 0.3345(4) 0.3864(3) 0.0176(9) Uani 1 1 d .
C6 C 0.7800(5) 0.2648(4) 0.4184(3) 0.0197(9) Uani 1 1 d .
C7 C 0.5906(5) 0.1921(4) 0.5040(3) 0.0199(9) Uani 1 1 d .
C8 C 0.5039(6) 0.1601(5) 0.5761(3) 0.0258(10) Uani 1 1 d .
H8 H 0.5621 0.1700 0.6388 0.031 Uiso 1 1 calc R
C9 C 0.3242(6) 0.1125(5) 0.5478(4) 0.0273(10) Uani 1 1 d .
H9 H 0.2599 0.0924 0.5935 0.033 Uiso 1 1 calc R
C10 C 0.2376(6) 0.0941(5) 0.4536(4) 0.0276(11) Uani 1 1 d .
H10 H 0.1172 0.0582 0.4378 0.033 Uiso 1 1 calc R
C11 C 0.3237(5) 0.1270(5) 0.3824(4) 0.0247(10) Uani 1 1 d .
H11 H 0.2645 0.1149 0.3196 0.030 Uiso 1 1 calc R
C12 C 0.5034(5) 0.1793(4) 0.4097(3) 0.0186(9) Uani 1 1 d .
C13 C 0.4486(6) 0.2924(5) 0.0981(3) 0.0281(11) Uani 1 1 d .
C14 C 0.6139(6) 0.3126(5) 0.0773(3) 0.0260(10) Uani 1 1 d .
H14 H 0.6684 0.3929 0.0550 0.031 Uiso 1 1 calc R
C15 C 0.6946(5) 0.2108(5) 0.0905(3) 0.0225(9) Uani 1 1 d .
H15 H 0.8028 0.2258 0.0767 0.027 Uiso 1 1 calc R
C16 C 0.6173(5) 0.0856(5) 0.1242(3) 0.0220(9) Uani 1 1 d .
C17 C 0.4562(5) 0.0712(5) 0.1464(3) 0.0225(10) Uani 1 1 d .
H17 H 0.4037 -0.0066 0.1716 0.027 Uiso 1 1 calc R
C18 C 0.3717(5) 0.1698(5) 0.1321(3) 0.0265(10) Uani 1 1 d .
H18 H 0.2629 0.1538 0.1452 0.032 Uiso 1 1 calc R
C19 C 0.3615(7) 0.4015(6) 0.0858(4) 0.0392(13) Uani 1 1 d .
H19A H 0.3052 0.3867 0.0197 0.059 Uiso 1 1 calc R
H19B H 0.4468 0.4955 0.1058 0.059 Uiso 1 1 calc R
H19C H 0.2772 0.3920 0.1240 0.059 Uiso 1 1 calc R
C20 C 0.7077(6) -0.0231(5) 0.1329(4) 0.0286(10) Uani 1 1 d .
H20 H 0.7093 -0.0635 0.0677 0.034 Uiso 1 1 calc R
C21 C 0.6130(8) -0.1451(6) 0.1728(5) 0.0476(15) Uani 1 1 d .
H21A H 0.6034 -0.1099 0.2359 0.071 Uiso 1 1 calc R
H21B H 0.6754 -0.2106 0.1760 0.071 Uiso 1 1 calc R
H21C H 0.4993 -0.1930 0.1323 0.071 Uiso 1 1 calc R
C22 C 0.8953(7) 0.0413(6) 0.1885(5) 0.0577(19) Uani 1 1 d .
H22A H 0.9539 0.1221 0.1642 0.086 Uiso 1 1 calc R
H22B H 0.9511 -0.0287 0.1814 0.086 Uiso 1 1 calc R
H22C H 0.8997 0.0711 0.2549 0.086 Uiso 1 1 calc R
O1 O 1.0207(4) 0.2465(4) 0.6519(2) 0.0316(8) Uani 1 1 d .
H1O1 H 1.0218 0.2207 0.7057 0.050 Uiso 1 1 d .
H2O1 H 1.1167 0.3137 0.6587 0.050 Uiso 1 1 d .
F1 F 1.0641(5) 0.8075(4) 0.0530(3) 0.0557(9) Uani 1 1 d .
F2 F 1.1680(4) 0.8153(4) 0.2082(2) 0.0488(9) Uani 1 1 d .
F3 F 1.1622(5) 0.6346(4) 0.0948(3) 0.0644(11) Uani 1 1 d .
F4 F 0.9133(3) 0.6486(3) 0.1297(2) 0.0420(8) Uani 1 1 d .
B1 B 1.0771(7) 0.7254(6) 0.1196(5) 0.0308(13) Uani 1 1 d .
H3A H 0.846(8) 0.240(6) 0.551(4) 0.045(18) Uiso 1 1 d .

loop_
_atom_site_aniso_label
_atom_site_aniso_U_11
_atom_site_aniso_U_22
_atom_site_aniso_U_33
_atom_site_aniso_U_23
_atom_site_aniso_U_13
_atom_site_aniso_U_12
Ru1 0.00752(19) 0.0218(2) 0.0185(2) 0.00282(14) 0.00310(14) 0.00413(13)
Cl1 0.0129(5) 0.0255(6) 0.0324(7) 0.0004(5) 0.0036(5) 0.0076(4)
N1 0.0124(16) 0.0225(18) 0.024(2) 0.0029(16) 0.0077(16) 0.0078(14)
N2 0.0129(17) 0.0214(18) 0.022(2) 0.0048(15) 0.0045(15) 0.0047(13)
N3 0.0146(18) 0.0236(19) 0.020(2) 0.0040(16) 0.0023(17) 0.0057(14)
C1 0.016(2) 0.024(2) 0.032(3) 0.007(2) 0.011(2) 0.0084(17)
C2 0.012(2) 0.025(2) 0.040(3) 0.002(2) 0.008(2) 0.0067(17)
C3 0.008(2) 0.034(3) 0.037(3) -0.002(2) 0.000(2) 0.0084(18)
C4 0.018(2) 0.025(2) 0.028(3) 0.0001(19) 0.0007(19) 0.0088(17)
C5 0.0128(19) 0.017(2) 0.026(3) 0.0039(18) 0.0047(18) 0.0093(15)
C6 0.017(2) 0.021(2) 0.019(2) 0.0015(18) 0.0026(18) 0.0056(16)
C7 0.019(2) 0.0139(19) 0.026(2) 0.0031(17) 0.0049(19) 0.0051(16)
C8 0.029(2) 0.024(2) 0.024(3) 0.005(2) 0.007(2) 0.0084(18)
C9 0.026(2) 0.027(2) 0.033(3) 0.008(2) 0.018(2) 0.0078(18)
C10 0.019(2) 0.021(2) 0.045(3) 0.011(2) 0.011(2) 0.0061(17)
C11 0.020(2) 0.023(2) 0.031(3) 0.005(2) 0.005(2) 0.0067(17)
C12 0.016(2) 0.020(2) 0.021(2) 0.0057(18) 0.0064(18) 0.0073(16)
C13 0.024(2) 0.041(3) 0.018(2) 0.001(2) 0.000(2) 0.015(2)
C14 0.023(2) 0.033(3) 0.018(2) 0.008(2) 0.0017(19) 0.0043(19)
C15 0.015(2) 0.034(2) 0.015(2) -0.0007(18) 0.0042(18) 0.0055(17)
C16 0.020(2) 0.024(2) 0.019(2) -0.0023(18) 0.0023(19) 0.0078(17)
C17 0.016(2) 0.026(2) 0.018(2) -0.0019(18) 0.0021(18) -0.0008(17)
C18 0.012(2) 0.035(3) 0.023(3) -0.003(2) -0.0006(19) 0.0021(18)
C19 0.040(3) 0.046(3) 0.034(3) 0.006(2) -0.001(2) 0.025(2)
C20 0.027(2) 0.028(2) 0.030(3) 0.001(2) 0.007(2) 0.0105(19)
C21 0.048(3) 0.045(3) 0.059(4) 0.020(3) 0.011(3) 0.025(3)
C22 0.029(3) 0.038(3) 0.101(6) -0.002(3) -0.002(3) 0.021(2)
O1 0.0205(16) 0.0402(19) 0.0264(19) 0.0089(15) 0.0005(14) 0.0014(14)
F1 0.069(2) 0.063(2) 0.051(2) 0.0311(19) 0.0325(19) 0.0265(18)
F2 0.0346(16) 0.056(2) 0.0394(19) 0.0021(15) 0.0127(15) -0.0069(14)
F3 0.055(2) 0.064(2) 0.088(3) 0.007(2) 0.028(2) 0.0368(18)
F4 0.0233(14) 0.0537(19) 0.0404(19) 0.0137(15) 0.0064(13) 0.0001(13)
B1 0.024(3) 0.034(3) 0.037(3) 0.007(3) 0.013(3) 0.011(2)

loop_
_atom_type_symbol
_atom_type_description
_atom_type_scat_dispersion_real
_atom_type_scat_dispersion_imag
_atom_type_scat_source
C C 0.0033 0.0016 'International Tables Vol C Tables 4.2.6.8 and 6.1.1.4'
H H 0.0000 0.0000 'International Tables Vol C Tables 4.2.6.8 and 6.1.1.4'
B B 0.0013 0.0007 'International Tables Vol C Tables 4.2.6.8 and 6.1.1.4'
Cl Cl 0.1484 0.1585 'International Tables Vol C Tables 4.2.6.8 and 6.1.1.4'
F F 0.0171 0.0103 'International Tables Vol C Tables 4.2.6.8 and 6.1.1.4'
N N 0.0061 0.0033 'International Tables Vol C Tables 4.2.6.8 and 6.1.1.4'
O O 0.0106 0.0060 'International Tables Vol C Tables 4.2.6.8 and 6.1.1.4'
Ru Ru -1.2594 0.8363 'International Tables Vol C Tables 4.2.6.8 and 6.1.1.4'

loop_
_geom_angle_atom_site_label_1
_geom_angle_atom_site_label_2
_geom_angle_atom_site_label_3
_geom_angle
N2 Ru1 N1 76.52(13)
N2 Ru1 C17 93.60(15)
N1 Ru1 C17 133.68(15)
N2 Ru1 C15 139.71(16)
N1 Ru1 C15 91.83(15)
C17 Ru1 C15 66.79(16)
N2 Ru1 C14 173.09(15)
N1 Ru1 C14 108.59(15)
C17 Ru1 C14 79.51(17)
C15 Ru1 C14 37.43(18)
N2 Ru1 C18 107.33(15)
N1 Ru1 C18 169.24(16)
C17 Ru1 C18 37.34(17)
C15 Ru1 C18 78.75(16)
C14 Ru1 C18 66.81(17)
N2 Ru1 C13 138.89(15)
N1 Ru1 C13 142.91(16)
C17 Ru1 C13 67.47(18)
C15 Ru1 C13 67.46(17)
C14 Ru1 C13 37.50(17)
C18 Ru1 C13 36.99(17)
N2 Ru1 C16 106.61(15)
N1 Ru1 C16 101.95(14)
C17 Ru1 C16 37.18(16)
C15 Ru1 C16 37.60(16)
C14 Ru1 C16 68.13(18)
C18 Ru1 C16 67.40(16)
C13 Ru1 C16 80.57(17)
N2 Ru1 Cl1 83.24(10)
N1 Ru1 Cl1 84.69(10)
C17 Ru1 Cl1 139.77(12)
C15 Ru1 Cl1 134.66(12)
C14 Ru1 Cl1 101.66(14)
C18 Ru1 Cl1 105.60(13)
C13 Ru1 Cl1 88.91(13)
C16 Ru1 Cl1 169.08(12)
C1 N1 C5 118.6(4)
C1 N1 Ru1 124.5(3)
C5 N1 Ru1 116.8(3)
C6 N2 C12 106.4(3)
C6 N2 Ru1 115.7(3)
C12 N2 Ru1 136.7(3)
C6 N3 C7 106.7(4)
N1 C1 C2 122.2(4)
C1 C2 C3 119.2(4)
C4 C3 C2 119.1(4)
C3 C4 C5 119.0(4)
N1 C5 C4 121.9(4)
N1 C5 C6 112.5(4)
C4 C5 C6 125.6(4)
N2 C6 N3 112.7(4)
N2 C6 C5 118.3(4)
N3 C6 C5 128.7(4)
N3 C7 C8 130.9(4)
N3 C7 C12 106.5(4)
C8 C7 C12 122.5(4)
C9 C8 C7 115.3(4)
C8 C9 C10 122.2(4)
C11 C10 C9 122.4(4)
C10 C11 C12 116.4(4)
C11 C12 N2 131.3(4)
C11 C12 C7 121.0(4)
N2 C12 C7 107.7(3)
C18 C13 C14 118.0(4)
C18 C13 C19 121.5(4)
C14 C13 C19 120.5(4)
C18 C13 Ru1 70.6(3)
C14 C13 Ru1 70.3(3)
C19 C13 Ru1 129.5(4)
C15 C14 C13 119.8(4)
C15 C14 Ru1 70.6(3)
C13 C14 Ru1 72.2(3)
C14 C15 C16 122.6(4)
C14 C15 Ru1 71.9(3)
C16 C15 Ru1 73.1(3)
C17 C16 C15 115.9(4)
C17 C16 C20 124.0(4)
C15 C16 C20 120.0(4)
C17 C16 Ru1 69.2(2)
C15 C16 Ru1 69.3(2)
C20 C16 Ru1 132.5(3)
C16 C17 C18 122.4(4)
C16 C17 Ru1 73.6(2)
C18 C17 Ru1 72.4(3)
C17 C18 C13 121.1(4)
C17 C18 Ru1 70.3(2)
C13 C18 Ru1 72.4(2)
C21 C20 C22 110.0(5)
C21 C20 C16 113.3(4)
C22 C20 C16 113.5(4)
F1 B1 F3 110.9(5)
F1 B1 F4 110.3(4)
F3 B1 F4 110.1(5)
F1 B1 F2 108.7(4)
F3 B1 F2 109.6(5)
F4 B1 F2 107.2(4)

loop_
_geom_bond_atom_site_label_1
_geom_bond_atom_site_label_2
_geom_bond_distance
Ru1 N2 2.078(4)
Ru1 N1 2.108(3)
Ru1 C17 2.175(4)
Ru1 C15 2.183(4)
Ru1 C14 2.200(5)
Ru1 C18 2.202(4)
Ru1 C13 2.225(5)
Ru1 C16 2.232(4)
Ru1 Cl1 2.4105(12)
N1 C1 1.343(5)
N1 C5 1.348(6)
N2 C6 1.321(5)
N2 C12 1.393(5)
N3 C6 1.346(6)
N3 C7 1.387(5)
C1 C2 1.374(6)
C2 C3 1.390(7)
C3 C4 1.370(6)
C4 C5 1.391(6)
C5 C6 1.447(6)
C7 C8 1.391(6)
C7 C12 1.402(6)
C8 C9 1.389(6)
C9 C10 1.388(7)
C10 C11 1.378(6)
C11 C12 1.389(6)
C13 C18 1.404(7)
C13 C14 1.423(6)
C13 C19 1.506(7)
C14 C15 1.406(7)
C15 C16 1.424(6)
C16 C17 1.406(6)
C16 C20 1.516(6)
C17 C18 1.402(7)
C20 C21 1.494(7)
C20 C22 1.519(7)
F1 B1 1.368(7)
F2 B1 1.399(7)
F3 B1 1.366(7)
F4 B1 1.392(6)
